data_7044601
loop_
_publ_author_name
'Broomfield, Lewis Marc'
'Alonso-Moreno, Carlos'
'Martin, Eddy'
'Shafir, Alexandr'
'Posadas, Inmaculada'
'Ce\~na, Valent\'in'
'Castro-Osma, Jos\'e Antonio'

_publ_section_title
;
 Aminophosphine Ligands as a Privileged Platform for Development of
 Antitumoral Ruthenium(II) Arene Complexes
;
_journal_name_full 'Dalton Trans.'
_journal_paper_doi 10.1039/C7DT03369A
_journal_year 2017
_chemical_absolute_configuration ad
_chemical_formula_sum 'C54 H68 Cl8 N2 P2 Ru2'
_chemical_formula_weight 1292.78
_space_group_IT_number 144
_space_group_name_Hall 'P 31'
_symmetry_cell_setting trigonal
_symmetry_space_group_name_Hall 'P 31'
_symmetry_space_group_name_H-M 'P 31'
_atom_sites_solution_hydrogens geom
_audit_creation_method SHELXL-2014/7
_audit_update_record
;
2017-05-29 deposited with the CCDC.
2017-10-30 downloaded from the CCDC.
;
_cell_angle_alpha 90
_cell_angle_beta 90
_cell_angle_gamma 120
_cell_formula_units_Z 3
_cell_length_a 13.5855(6)
_cell_length_b 13.5855(6)
_cell_length_c 26.1826(12)
_cell_measurement_reflns_used 9985
_cell_measurement_temperature 100(2)
_cell_measurement_theta_max 27.48
_cell_measurement_theta_min 2.33
_cell_volume 4185.0(3)
_computing_cell_refinement 'Bruker APEX2 v2014.9-0'
_computing_data_collection 'Bruker APEX2 v2014.9-0'
_computing_data_reduction 'Bruker SAINT V7.60A'
_computing_molecular_graphics 'Bruker SHELXTL'
_computing_publication_material 'Bruker SHELXTL'
_computing_structure_refinement 'SHELXL-2014 (Sheldrick, 2014)'
_computing_structure_solution Sir2011
_diffrn_ambient_temperature 100(2)
_diffrn_detector_area_resol_mean 512
_diffrn_detector_type '4K CCD area detector APEX II'
_diffrn_measured_fraction_theta_full 1.000
_diffrn_measured_fraction_theta_max 1.000
_diffrn_measurement_device_type 'APEX DUO Kappa 4-axis goniometer'
_diffrn_measurement_method
;
 Fullsphere data collection, phi and omega scans
;
_diffrn_measurement_specimen_support 'magnetic support with MicroMount'
_diffrn_radiation_monochromator 'Quazar MX Multilayer Optics'
_diffrn_radiation_type MoK\a
_diffrn_radiation_wavelength 0.71073
_diffrn_reflns_av_R_equivalents 0.0456
_diffrn_reflns_av_unetI/netI 0.0402
_diffrn_reflns_Laue_measured_fraction_full 1.000
_diffrn_reflns_Laue_measured_fraction_max 1.000
_diffrn_reflns_limit_h_max 17
_diffrn_reflns_limit_h_min -16
_diffrn_reflns_limit_k_max 17
_diffrn_reflns_limit_k_min -17
_diffrn_reflns_limit_l_max 33
_diffrn_reflns_limit_l_min -20
_diffrn_reflns_number 39873
_diffrn_reflns_point_group_measured_fraction_full 1.000
_diffrn_reflns_point_group_measured_fraction_max 1.000
_diffrn_reflns_theta_full 25.242
_diffrn_reflns_theta_max 27.478
_diffrn_reflns_theta_min 0.778
_diffrn_source 'Microfocus source E025 IuS'
_diffrn_source_current 0.6
_diffrn_source_power 50
_diffrn_source_size '0.2 mm x 0.2 mm fine focus'
_diffrn_source_type 'Bruker APEX DUO'
_exptl_absorpt_coefficient_mu 1.020
_exptl_absorpt_correction_T_max 0.905
_exptl_absorpt_correction_T_min 0.696
_exptl_absorpt_correction_type multi-scan
_exptl_absorpt_process_details
; 
 SADABS Version 2008/1 Bruker-Nonius
 Blessing, Acta Cryst. (1995) A51 33-38
;
_exptl_crystal_colour red
_exptl_crystal_density_diffrn 1.539
_exptl_crystal_description block
_exptl_crystal_F_000 1980
_exptl_crystal_size_max 0.30
_exptl_crystal_size_mid 0.30
_exptl_crystal_size_min 0.10
_refine_diff_density_max 0.515
_refine_diff_density_min -0.361
_refine_diff_density_rms 0.060
_refine_ls_abs_structure_details
;
 Twinning involves inversion, so Flack parameter cannot be determined
;
_refine_ls_extinction_method none
_refine_ls_goodness_of_fit_ref 1.041
_refine_ls_hydrogen_treatment constr
_refine_ls_matrix_type full
_refine_ls_number_parameters 634
_refine_ls_number_reflns 10226
_refine_ls_number_restraints 36
_refine_ls_restrained_S_all 1.066
_refine_ls_R_factor_all 0.0251
_refine_ls_R_factor_gt 0.0245
_refine_ls_shift/su_max 0.001
_refine_ls_shift/su_mean 0.000
_refine_ls_structure_factor_coef Fsqd
_refine_ls_weighting_details 'w=1/[\s^2^(Fo^2^)+(0.0220P)^2^+1.7007P] where P=(Fo^2^+2Fc^2^)/3'
_refine_ls_weighting_scheme calc
_refine_ls_wR_factor_gt 0.0578
_refine_ls_wR_factor_ref 0.0584
_reflns_Friedel_coverage 1.000
_reflns_Friedel_fraction_full 1.000
_reflns_Friedel_fraction_max 1.000
_reflns_number_gt 10120
_reflns_number_total 10226
_reflns_threshold_expression 'I > 2\s(I)'
_cod_data_source_file c7dt03369a2.cif
_cod_data_source_block LB352_P31
_cod_depositor_comments
;
The following automatic conversions were performed:

'_symmetry_cell_setting' value 'Trigonal' changed to 'trigonal'
according to
/home/data/users/saulius/crontab/automatic-downloads/rss-feeds/RSC/lib/dictionaries/cif_core.dic
dictionary named 'cif_core.dic' version 2.4.2 from 2011-04-26.

'_exptl_absorpt_correction_type' value 'Multi-scan' changed to
'multi-scan' according to
/home/data/users/saulius/crontab/automatic-downloads/rss-feeds/RSC/lib/dictionaries/cif_core.dic
dictionary named 'cif_core.dic' version 2.4.2 from 2011-04-26.

Automatic conversion script
Id: cif_fix_values 4973 2017-02-22 13:04:09Z antanas 
;
_cod_original_cell_volume 4185.0(4)
_cod_original_sg_symbol_H-M P3(1)
_cod_database_code 7044601
_shelx_shelxl_version_number 2014/7
_shelx_space_group_comment
;
The symmetry employed for this shelxl refinement is uniquely defined
by the following loop, which should always be used as a source of
symmetry information in preference to the above space-group names.
They are only intended as comments.
;
_shelx_estimated_absorpt_t_min 0.750
_shelx_estimated_absorpt_t_max 0.905

loop_
_space_group_symop_operation_xyz
'x, y, z'
'-y, x-y, z+1/3'
'-x+y, -x, z+2/3'

loop_
_atom_site_label
_atom_site_type_symbol
_atom_site_fract_x
_atom_site_fract_y
_atom_site_fract_z
_atom_site_U_iso_or_equiv
_atom_site_adp_type
_atom_site_occupancy
_atom_site_site_symmetry_order
_atom_site_calc_flag
_atom_site_refinement_flags_posn
_atom_site_refinement_flags_adp
_atom_site_refinement_flags_occupancy
_atom_site_disorder_assembly
_atom_site_disorder_group
Ru1 Ru 0.17412(4) -0.00944(4) 0.66407(2) 0.01765(8) Uani 1 1 d . . . . .
Ru2 Ru 0.34127(4) -0.12775(3) 0.33662(2) 0.01759(8) Uani 1 1 d . . . . .
Cl1 Cl 0.30895(11) -0.06714(11) 0.64221(5) 0.0233(3) Uani 1 1 d . . . . .
Cl2 Cl 0.02385(11) -0.19733(11) 0.64276(5) 0.0227(3) Uani 1 1 d . . . . .
Cl3 Cl 0.27671(11) 0.00160(11) 0.35882(5) 0.0224(3) Uani 1 1 d . . . . .
Cl4 Cl 0.15739(11) -0.28393(11) 0.35913(5) 0.0219(3) Uani 1 1 d . . . . .
P1 P 0.18765(13) 0.05567(13) 0.57834(5) 0.0195(3) Uani 1 1 d . . . . .
P2 P 0.40740(12) -0.10931(12) 0.42265(5) 0.0185(3) Uani 1 1 d . . . . .
N1 N 0.2060(4) -0.0082(4) 0.52641(15) 0.0215(8) Uani 1 1 d . . . . .
N2 N 0.3360(4) -0.0996(4) 0.47459(15) 0.0199(9) Uani 1 1 d . . . . .
C1 C 0.1368(5) 0.1207(5) 0.6931(2) 0.0240(12) Uani 1 1 d . . . . .
H1 H 0.1109 0.1593 0.6685 0.029 Uiso 1 1 calc R U . . .
C2 C 0.0553(5) 0.0149(5) 0.7139(2) 0.0233(11) Uani 1 1 d . . . . .
C3 C 0.2561(5) 0.1633(4) 0.6988(2) 0.0214(11) Uani 1 1 d . . . . .
H3 H 0.3109 0.2303 0.6780 0.026 Uiso 1 1 calc R U . . .
C4 C 0.2953(5) 0.0976(5) 0.7246(2) 0.0225(11) Uani 1 1 d . . . . .
C5 C 0.2122(5) -0.0091(5) 0.74696(18) 0.0230(11) Uani 1 1 d . . . . .
H5 H 0.2368 -0.0627 0.7599 0.028 Uiso 1 1 calc R U . . .
C6 C 0.0979(5) -0.0466(5) 0.7418(2) 0.0232(11) Uani 1 1 d . . . . .
H6 H 0.0432 -0.1277 0.7505 0.028 Uiso 1 1 calc R U . . .
C7 C -0.0700(5) -0.0318(6) 0.7082(2) 0.0312(14) Uani 1 1 d . . . . .
H7A H -0.1029 -0.0314 0.7414 0.047 Uiso 1 1 calc R U . . .
H7B H -0.1055 -0.1099 0.6953 0.047 Uiso 1 1 calc R U . . .
H7C H -0.0835 0.0153 0.6840 0.047 Uiso 1 1 calc R U . . .
C8 C 0.4199(4) 0.1344(5) 0.7306(2) 0.0260(12) Uani 1 1 d . . . . .
H8 H 0.4285 0.0670 0.7226 0.031 Uiso 1 1 calc R U . . .
C9 C 0.4559(5) 0.1673(5) 0.7863(2) 0.0313(13) Uani 1 1 d . . . . .
H9A H 0.5296 0.1724 0.7921 0.047 Uiso 1 1 calc R U . . .
H9B H 0.3989 0.1096 0.8090 0.047 Uiso 1 1 calc R U . . .
H9C H 0.4623 0.2411 0.7935 0.047 Uiso 1 1 calc R U . . .
C10 C 0.4983(5) 0.2297(6) 0.6949(2) 0.0402(16) Uani 1 1 d . . . . .
H10A H 0.5746 0.2390 0.6963 0.060 Uiso 1 1 calc R U . . .
H10B H 0.5019 0.3006 0.7055 0.060 Uiso 1 1 calc R U . . .
H10C H 0.4691 0.2109 0.6599 0.060 Uiso 1 1 calc R U . . .
C11 C 0.0687(5) 0.0784(5) 0.5616(2) 0.0249(12) Uani 1 1 d . . . . .
C12 C -0.0402(5) -0.0013(5) 0.5800(2) 0.0262(12) Uani 1 1 d . . . . .
H12 H -0.0479 -0.0590 0.6028 0.031 Uiso 1 1 calc R U . . .
C13 C -0.1356(6) 0.0028(6) 0.5655(3) 0.0360(15) Uani 1 1 d . . . . .
H13 H -0.2079 -0.0513 0.5786 0.043 Uiso 1 1 calc R U . . .
C14 C -0.1262(6) 0.0847(6) 0.5321(2) 0.0346(15) Uani 1 1 d . . . . .
H14 H -0.1919 0.0876 0.5220 0.041 Uiso 1 1 calc R U . . .
C15 C -0.0199(6) 0.1636(5) 0.5132(2) 0.0343(15) Uani 1 1 d . . . . .
H15 H -0.0135 0.2197 0.4896 0.041 Uiso 1 1 calc R U . . .
C16 C 0.0765(5) 0.1615(5) 0.5282(2) 0.0277(13) Uani 1 1 d . . . . .
H16 H 0.1487 0.2173 0.5156 0.033 Uiso 1 1 calc R U . . .
C17 C 0.3150(5) 0.1962(5) 0.5722(2) 0.0210(11) Uani 1 1 d . . . . .
C18 C 0.3175(5) 0.2951(5) 0.5878(2) 0.0229(12) Uani 1 1 d . . . . .
H18 H 0.2502 0.2922 0.6000 0.027 Uiso 1 1 calc R U . . .
C19 C 0.4194(5) 0.3993(5) 0.5854(2) 0.0275(12) Uani 1 1 d . . . . .
H19 H 0.4202 0.4671 0.5950 0.033 Uiso 1 1 calc R U . . .
C20 C 0.5186(6) 0.4046(5) 0.5693(2) 0.0298(13) Uani 1 1 d . . . . .
H20 H 0.5877 0.4753 0.5689 0.036 Uiso 1 1 calc R U . . .
C21 C 0.5167(6) 0.3064(5) 0.5539(2) 0.0303(13) Uani 1 1 d . . . . .
H21 H 0.5847 0.3098 0.5424 0.036 Uiso 1 1 calc R U . . .
C22 C 0.4152(5) 0.2018(5) 0.5550(2) 0.0283(13) Uani 1 1 d . . . . .
H22 H 0.4143 0.1347 0.5440 0.034 Uiso 1 1 calc R U . . .
C23 C 0.2048(5) 0.0453(5) 0.4772(2) 0.0274(12) Uani 1 1 d . . . . .
H23A H 0.2457 0.0275 0.4513 0.041 Uiso 1 1 calc R U . . .
H23B H 0.2418 0.1278 0.4816 0.041 Uiso 1 1 calc R U . . .
H23C H 0.1260 0.0158 0.4662 0.041 Uiso 1 1 calc R U . . .
C24 C 0.1587(4) -0.1317(5) 0.52235(19) 0.0199(11) Uani 1 1 d . . . . .
H24 H 0.1756 -0.1576 0.5553 0.024 Uiso 1 1 calc R U . . .
C25 C 0.0303(5) -0.1980(5) 0.5153(2) 0.0239(12) Uani 1 1 d . . . . .
H25A H 0.0109 -0.1842 0.4806 0.029 Uiso 1 1 calc R U . . .
H25B H -0.0059 -0.1713 0.5403 0.029 Uiso 1 1 calc R U . . .
C26 C -0.0160(5) -0.3265(6) 0.5228(2) 0.0316(14) Uani 1 1 d . . . . .
H26A H 0.0005 -0.3409 0.5579 0.038 Uiso 1 1 calc R U . . .
H26B H -0.0994 -0.3685 0.5179 0.038 Uiso 1 1 calc R U . . .
C27 C 0.0397(6) -0.3687(6) 0.4841(2) 0.0331(14) Uani 1 1 d . . . . .
H27A H 0.0136 -0.3651 0.4492 0.040 Uiso 1 1 calc R U . . .
H27B H 0.0162 -0.4490 0.4915 0.040 Uiso 1 1 calc R U . . .
C28 C 0.1702(5) -0.2960(5) 0.4865(2) 0.0275(12) Uani 1 1 d . . . . .
H28A H 0.1969 -0.3068 0.5201 0.033 Uiso 1 1 calc R U . . .
H28B H 0.2038 -0.3217 0.4597 0.033 Uiso 1 1 calc R U . . .
C29 C 0.2112(5) -0.1689(5) 0.4787(2) 0.0208(11) Uani 1 1 d . . . . .
H29 H 0.1785 -0.1613 0.4457 0.025 Uiso 1 1 calc R U . . .
C30 C 0.3956(5) -0.0843(5) 0.5235(2) 0.0228(11) Uani 1 1 d . . . . .
H30A H 0.3641 -0.0554 0.5492 0.034 Uiso 1 1 calc R U . . .
H30B H 0.4768 -0.0300 0.5190 0.034 Uiso 1 1 calc R U . . .
H30C H 0.3857 -0.1575 0.5348 0.034 Uiso 1 1 calc R U . . .
C31 C 0.5416(5) 0.0242(5) 0.42818(19) 0.0209(11) Uani 1 1 d . . . . .
C32 C 0.5390(5) 0.1221(5) 0.4420(2) 0.0245(12) Uani 1 1 d . . . . .
H32 H 0.4690 0.1174 0.4511 0.029 Uiso 1 1 calc R U . . .
C33 C 0.6387(5) 0.2262(5) 0.4426(2) 0.0288(12) Uani 1 1 d . . . . .
H33 H 0.6369 0.2927 0.4522 0.035 Uiso 1 1 calc R U . . .
C34 C 0.7402(5) 0.2339(5) 0.4295(2) 0.0295(13) Uani 1 1 d . . . . .
H34 H 0.8084 0.3053 0.4309 0.035 Uiso 1 1 calc R U . . .
C35 C 0.7437(5) 0.1393(5) 0.4143(2) 0.0287(13) Uani 1 1 d . . . . .
H35 H 0.8138 0.1455 0.4042 0.034 Uiso 1 1 calc R U . . .
C36 C 0.6445(5) 0.0341(5) 0.4136(2) 0.0239(12) Uani 1 1 d . . . . .
H36 H 0.6471 -0.0315 0.4030 0.029 Uiso 1 1 calc R U . . .
C37 C 0.4461(5) -0.2171(5) 0.43977(19) 0.0225(11) Uani 1 1 d . . . . .
C38 C 0.5259(5) -0.2008(5) 0.4775(2) 0.0274(12) Uani 1 1 d . . . . .
H38 H 0.5723 -0.1274 0.4918 0.033 Uiso 1 1 calc R U . . .
C39 C 0.5375(6) -0.2918(6) 0.4943(2) 0.0343(14) Uani 1 1 d . . . . .
H39 H 0.5914 -0.2803 0.5201 0.041 Uiso 1 1 calc R U . . .
C40 C 0.4718(6) -0.3970(6) 0.4739(2) 0.0368(16) Uani 1 1 d . . . . .
H40 H 0.4796 -0.4588 0.4859 0.044 Uiso 1 1 calc R U . . .
C41 C 0.3938(6) -0.4150(6) 0.4360(3) 0.0387(15) Uani 1 1 d . . . . .
H41 H 0.3501 -0.4883 0.4212 0.046 Uiso 1 1 calc R U . . .
C42 C 0.3798(5) -0.3263(5) 0.4198(2) 0.0300(13) Uani 1 1 d . . . . .
H42 H 0.3241 -0.3396 0.3946 0.036 Uiso 1 1 calc R U . . .
C43 C 0.3692(5) -0.2417(5) 0.2852(2) 0.0235(12) Uani 1 1 d . . . . .
C44 C 0.3052(5) -0.2008(5) 0.25836(19) 0.0243(12) Uani 1 1 d . . . . .
H44 H 0.2249 -0.2559 0.2486 0.029 Uiso 1 1 calc R U . . .
C45 C 0.3440(5) -0.0859(5) 0.25456(19) 0.0242(12) Uani 1 1 d . . . . .
H45 H 0.2901 -0.0611 0.2423 0.029 Uiso 1 1 calc R U . . .
C46 C 0.4490(5) -0.0030(5) 0.2770(2) 0.0236(12) Uani 1 1 d . . . . .
C47 C 0.5130(5) -0.0429(5) 0.3029(2) 0.0213(11) Uani 1 1 d . . . . .
H47 H 0.5789 0.0114 0.3244 0.026 Uiso 1 1 calc R U . . .
C48 C 0.4732(5) -0.1603(5) 0.3072(2) 0.0220(11) Uani 1 1 d . . . . .
H48 H 0.5122 -0.1866 0.3315 0.026 Uiso 1 1 calc R U . . .
C49 C 0.3245(5) -0.3675(5) 0.2894(2) 0.0298(13) Uani 1 1 d . . . . .
H49A H 0.3090 -0.4011 0.2551 0.045 Uiso 1 1 calc R U . . .
H49B H 0.2541 -0.4026 0.3094 0.045 Uiso 1 1 calc R U . . .
H49C H 0.3812 -0.3807 0.3063 0.045 Uiso 1 1 calc R U . . .
C50 C 0.4843(6) 0.1218(5) 0.2716(2) 0.0302(13) Uani 1 1 d . . . . .
H50 H 0.4180 0.1301 0.2820 0.036 Uiso 1 1 calc R U . . .
C51 C 0.5104(5) 0.1580(5) 0.2161(2) 0.0327(13) Uani 1 1 d . . . . .
H51A H 0.5238 0.2355 0.2122 0.049 Uiso 1 1 calc R U . . .
H51B H 0.4459 0.1061 0.1947 0.049 Uiso 1 1 calc R U . . .
H51C H 0.5785 0.1558 0.2054 0.049 Uiso 1 1 calc R U . . .
C52 C 0.5845(7) 0.2015(6) 0.3048(2) 0.054(2) Uani 1 1 d . . . . .
H52A H 0.5975 0.2790 0.3016 0.080 Uiso 1 1 calc R U . . .
H52B H 0.6525 0.1999 0.2937 0.080 Uiso 1 1 calc R U . . .
H52C H 0.5680 0.1771 0.3405 0.080 Uiso 1 1 calc R U . . .
C1S C 0.3563(9) 0.2858(7) 0.3499(3) 0.102(3) Uani 1 1 d D U . . .
H1SA H 0.3635 0.2195 0.3398 0.122 Uiso 0.7 1 calc R U P A 1
H1SS H 0.2741 0.2605 0.3501 0.122 Uiso 0.7 1 calc R U P A 1
H1SC H 0.4214 0.3052 0.3269 0.122 Uiso 0.3 1 calc R U P B 2
H1SD H 0.3035 0.2029 0.3476 0.122 Uiso 0.3 1 calc R U P B 2
Cl1S Cl 0.4054(2) 0.32093(18) 0.41228(12) 0.0805(8) Uani 1 1 d D U . . .
Cl2S Cl 0.4197(3) 0.3883(3) 0.30257(19) 0.0920(13) Uani 0.7 1 d D U P C 1
Cl3S Cl 0.2921(7) 0.3514(6) 0.3312(5) 0.079(2) Uani 0.3 1 d D U P C 2
C1T C 0.0107(6) 0.4006(7) 0.3507(2) 0.064(2) Uani 1 1 d D . . . .
H1TA H -0.0727 0.3636 0.3553 0.076 Uiso 1 1 calc R U . . .
H1TB H 0.0394 0.4820 0.3434 0.076 Uiso 1 1 calc R U . . .
Cl1T Cl 0.0705(2) 0.3901(2) 0.40763(10) 0.0777(7) Uani 1 1 d D . . . .
Cl2T Cl 0.0386(3) 0.3401(2) 0.29838(9) 0.0789(7) Uani 1 1 d D . . . .

loop_
_atom_site_aniso_label
_atom_site_aniso_U_11
_atom_site_aniso_U_22
_atom_site_aniso_U_33
_atom_site_aniso_U_23
_atom_site_aniso_U_13
_atom_site_aniso_U_12
Ru1 0.02227(19) 0.0205(2) 0.01306(17) 0.00048(17) 0.00181(15) 0.01286(19)
Ru2 0.0212(2) 0.02168(19) 0.01231(17) 0.00040(15) 0.00127(16) 0.01250(18)
Cl1 0.0296(7) 0.0282(7) 0.0188(6) 0.0001(5) 0.0020(5) 0.0195(6)
Cl2 0.0286(7) 0.0224(6) 0.0178(6) -0.0010(5) 0.0018(5) 0.0134(6)
Cl3 0.0277(6) 0.0270(6) 0.0180(6) 0.0020(5) 0.0030(5) 0.0178(5)
Cl4 0.0229(7) 0.0249(6) 0.0173(6) -0.0001(5) 0.0028(5) 0.0114(6)
P1 0.0259(7) 0.0252(7) 0.0132(6) -0.0002(5) 0.0006(5) 0.0171(6)
P2 0.0241(7) 0.0232(7) 0.0139(6) 0.0014(5) 0.0014(5) 0.0162(6)
N1 0.035(2) 0.026(2) 0.0138(19) 0.0029(18) 0.0050(17) 0.023(2)
N2 0.026(2) 0.028(2) 0.0131(19) 0.0017(17) 0.0022(17) 0.0186(19)
C1 0.034(3) 0.030(3) 0.019(3) -0.004(2) 0.000(2) 0.024(3)
C2 0.028(3) 0.025(3) 0.018(3) -0.004(2) 0.002(2) 0.014(2)
C3 0.024(3) 0.014(3) 0.018(3) -0.004(2) 0.002(2) 0.003(2)
C4 0.027(3) 0.028(3) 0.013(2) -0.006(2) -0.004(2) 0.014(2)
C5 0.037(3) 0.025(3) 0.011(2) 0.001(2) 0.001(2) 0.019(2)
C6 0.035(3) 0.021(3) 0.013(2) 0.000(2) 0.005(2) 0.014(3)
C7 0.028(3) 0.041(3) 0.026(3) -0.010(3) 0.002(2) 0.018(3)
C8 0.023(3) 0.036(3) 0.024(3) 0.000(2) 0.002(2) 0.018(2)
C9 0.028(3) 0.036(3) 0.023(3) -0.001(2) -0.003(2) 0.011(3)
C10 0.024(3) 0.057(4) 0.027(3) 0.015(3) 0.003(2) 0.011(3)
C11 0.032(3) 0.032(3) 0.022(3) -0.004(2) -0.002(2) 0.025(3)
C12 0.034(3) 0.033(3) 0.023(3) 0.000(2) 0.000(2) 0.024(3)
C13 0.032(3) 0.045(4) 0.035(4) -0.005(3) 0.001(3) 0.022(3)
C14 0.040(4) 0.038(3) 0.035(3) -0.012(3) -0.014(3) 0.026(3)
C15 0.054(4) 0.041(3) 0.020(3) -0.003(2) -0.009(3) 0.033(3)
C16 0.043(4) 0.031(3) 0.017(2) -0.004(2) -0.002(2) 0.025(3)
C17 0.029(3) 0.021(3) 0.015(2) 0.006(2) 0.004(2) 0.015(2)
C18 0.025(3) 0.030(3) 0.018(3) 0.003(2) 0.002(2) 0.018(2)
C19 0.038(3) 0.024(3) 0.024(3) -0.002(2) 0.000(2) 0.018(3)
C20 0.031(3) 0.030(3) 0.022(3) 0.006(2) 0.008(2) 0.010(3)
C21 0.035(3) 0.041(3) 0.020(3) 0.005(2) 0.005(2) 0.022(3)
C22 0.035(3) 0.029(3) 0.025(3) 0.000(2) 0.001(3) 0.019(3)
C23 0.043(3) 0.033(3) 0.015(2) 0.003(2) 0.004(2) 0.026(3)
C24 0.025(3) 0.028(3) 0.012(2) 0.001(2) 0.002(2) 0.017(2)
C25 0.026(3) 0.040(3) 0.011(2) -0.006(2) -0.002(2) 0.021(3)
C26 0.027(3) 0.037(4) 0.024(3) -0.004(3) 0.001(2) 0.011(3)
C27 0.040(4) 0.030(3) 0.020(3) 0.001(3) 0.006(3) 0.011(3)
C28 0.041(3) 0.026(3) 0.022(3) 0.001(2) 0.000(3) 0.022(3)
C29 0.027(3) 0.026(3) 0.015(2) -0.001(2) 0.002(2) 0.017(2)
C30 0.027(3) 0.037(3) 0.013(2) 0.003(2) 0.003(2) 0.023(3)
C31 0.029(3) 0.028(3) 0.011(2) 0.001(2) 0.000(2) 0.018(2)
C32 0.031(3) 0.033(3) 0.015(3) -0.001(2) 0.001(2) 0.020(3)
C33 0.037(3) 0.032(3) 0.018(3) -0.007(2) -0.003(2) 0.017(3)
C34 0.030(3) 0.030(3) 0.019(3) -0.004(2) -0.006(2) 0.009(3)
C35 0.024(3) 0.040(3) 0.025(3) 0.006(3) -0.001(2) 0.018(3)
C36 0.027(3) 0.032(3) 0.017(3) -0.001(2) -0.002(2) 0.018(3)
C37 0.034(3) 0.029(3) 0.014(2) 0.005(2) 0.008(2) 0.023(3)
C38 0.031(3) 0.042(3) 0.020(3) 0.008(2) 0.006(2) 0.026(3)
C39 0.038(3) 0.058(4) 0.024(3) 0.014(3) 0.011(3) 0.037(3)
C40 0.052(4) 0.043(4) 0.032(3) 0.015(3) 0.014(3) 0.036(4)
C41 0.057(4) 0.030(3) 0.038(3) 0.008(3) 0.010(3) 0.028(3)
C42 0.033(3) 0.035(3) 0.029(3) 0.004(3) 0.006(3) 0.022(3)
C43 0.030(3) 0.023(3) 0.019(3) 0.000(2) 0.008(2) 0.014(2)
C44 0.017(3) 0.035(3) 0.014(2) -0.001(2) 0.002(2) 0.007(2)
C45 0.030(3) 0.039(3) 0.011(2) 0.001(2) 0.002(2) 0.023(3)
C46 0.032(3) 0.028(3) 0.012(2) 0.002(2) 0.007(2) 0.015(2)
C47 0.029(3) 0.028(3) 0.010(2) -0.001(2) 0.001(2) 0.017(2)
C48 0.020(3) 0.033(3) 0.013(2) 0.001(2) 0.003(2) 0.013(2)
C49 0.030(3) 0.027(3) 0.030(3) -0.005(2) 0.006(2) 0.012(3)
C50 0.047(4) 0.031(3) 0.019(3) 0.009(2) 0.012(2) 0.025(3)
C51 0.036(3) 0.032(3) 0.028(3) 0.009(3) 0.000(2) 0.015(3)
C52 0.097(6) 0.024(3) 0.021(3) 0.003(3) -0.004(3) 0.016(4)
C1S 0.106(8) 0.057(6) 0.126(7) -0.009(5) 0.024(7) 0.027(6)
Cl1S 0.0646(15) 0.0358(11) 0.140(2) 0.0078(13) 0.0148(15) 0.0243(11)
Cl2S 0.059(2) 0.0444(17) 0.155(4) 0.042(2) 0.001(2) 0.0125(16)
Cl3S 0.072(5) 0.035(4) 0.122(6) -0.028(4) -0.024(5) 0.023(4)
C1T 0.052(4) 0.060(5) 0.065(5) 0.029(4) 0.020(4) 0.018(4)
Cl1T 0.0785(16) 0.0673(14) 0.0729(15) 0.0177(12) 0.0066(13) 0.0256(13)
Cl2T 0.111(2) 0.0670(14) 0.0725(15) 0.0083(12) 0.0153(15) 0.0554(15)

loop_
_atom_type_symbol
_atom_type_description
_atom_type_scat_dispersion_real
_atom_type_scat_dispersion_imag
_atom_type_scat_source
C C 0.0033 0.0016 'International Tables Vol C Tables 4.2.6.8 and 6.1.1.4'
H H 0.0000 0.0000 'International Tables Vol C Tables 4.2.6.8 and 6.1.1.4'
N N 0.0061 0.0033 'International Tables Vol C Tables 4.2.6.8 and 6.1.1.4'
P P 0.1023 0.0942 'International Tables Vol C Tables 4.2.6.8 and 6.1.1.4'
Cl Cl 0.1484 0.1585 'International Tables Vol C Tables 4.2.6.8 and 6.1.1.4'
Ru Ru -1.2594 0.8363 'International Tables Vol C Tables 4.2.6.8 and 6.1.1.4'

loop_
_geom_angle_atom_site_label_1
_geom_angle_atom_site_label_2
_geom_angle_atom_site_label_3
_geom_angle
C1 Ru1 C4 67.7(2)
C1 Ru1 C6 66.3(2)
C4 Ru1 C6 66.7(2)
C1 Ru1 C2 37.2(2)
C4 Ru1 C2 80.8(2)
C6 Ru1 C2 37.5(2)
C1 Ru1 C3 37.6(2)
C4 Ru1 C3 37.2(2)
C6 Ru1 C3 78.2(2)
C2 Ru1 C3 67.8(2)
C1 Ru1 C5 79.0(2)
C4 Ru1 C5 37.8(2)
C6 Ru1 C5 36.0(2)
C2 Ru1 C5 67.2(2)
C3 Ru1 C5 66.9(2)
C1 Ru1 P1 91.92(15)
C4 Ru1 P1 122.24(16)
C6 Ru1 P1 152.37(16)
C2 Ru1 P1 115.10(15)
C3 Ru1 P1 95.07(15)
C5 Ru1 P1 160.04(16)
C1 Ru1 Cl1 149.93(16)
C4 Ru1 Cl1 86.96(15)
C6 Ru1 Cl1 119.34(16)
C2 Ru1 Cl1 156.80(15)
C3 Ru1 Cl1 112.41(15)
C5 Ru1 Cl1 91.08(14)
P1 Ru1 Cl1 88.10(5)
C1 Ru1 Cl2 121.19(16)
C4 Ru1 Cl2 144.86(15)
C6 Ru1 Cl2 85.39(15)
C2 Ru1 Cl2 89.99(15)
C3 Ru1 Cl2 157.65(15)
C5 Ru1 Cl2 107.50(16)
P1 Ru1 Cl2 92.43(5)
Cl1 Ru1 Cl2 88.82(5)
C48 Ru2 C47 37.4(2)
C48 Ru2 C45 78.5(2)
C47 Ru2 C45 66.5(2)
C48 Ru2 C44 66.8(2)
C47 Ru2 C44 78.7(2)
C45 Ru2 C44 36.2(2)
C48 Ru2 C43 37.3(2)
C47 Ru2 C43 67.5(2)
C45 Ru2 C43 66.7(2)
C44 Ru2 C43 37.5(2)
C48 Ru2 C46 67.4(2)
C47 Ru2 C46 37.0(2)
C45 Ru2 C46 37.5(2)
C44 Ru2 C46 66.9(2)
C43 Ru2 C46 80.2(2)
C48 Ru2 P2 92.84(15)
C47 Ru2 P2 94.50(15)
C45 Ru2 P2 158.18(16)
C44 Ru2 P2 154.51(16)
C43 Ru2 P2 117.24(15)
C46 Ru2 P2 120.69(15)
C48 Ru2 Cl3 150.55(16)
C47 Ru2 Cl3 113.16(15)
C45 Ru2 Cl3 90.72(15)
C44 Ru2 Cl3 118.16(16)
C43 Ru2 Cl3 155.59(15)
C46 Ru2 Cl3 87.38(15)
P2 Ru2 Cl3 87.18(5)
C48 Ru2 Cl4 120.11(16)
C47 Ru2 Cl4 156.89(15)
C45 Ru2 Cl4 109.88(16)
C44 Ru2 Cl4 86.11(15)
C43 Ru2 Cl4 89.87(15)
C46 Ru2 Cl4 147.07(15)
P2 Ru2 Cl4 91.81(5)
Cl3 Ru2 Cl4 89.31(5)
N1 P1 C17 99.2(2)
N1 P1 C11 105.1(2)
C17 P1 C11 104.7(3)
N1 P1 Ru1 124.59(16)
C17 P1 Ru1 109.01(17)
C11 P1 Ru1 112.01(19)
N2 P2 C31 100.6(2)
N2 P2 C37 105.4(2)
C31 P2 C37 103.3(3)
N2 P2 Ru2 123.93(16)
C31 P2 Ru2 108.37(17)
C37 P2 Ru2 112.80(18)
C24 N1 C23 113.0(4)
C24 N1 P1 123.3(3)
C23 N1 P1 113.9(3)
C30 N2 C29 113.7(4)
C30 N2 P2 114.1(3)
C29 N2 P2 121.5(3)
C2 C1 C3 121.6(5)
C2 C1 Ru1 72.2(3)
C3 C1 Ru1 72.1(3)
C1 C2 C6 116.8(5)
C1 C2 C7 122.5(5)
C6 C2 C7 120.7(5)
C1 C2 Ru1 70.6(3)
C6 C2 Ru1 71.2(3)
C7 C2 Ru1 129.3(4)
C4 C3 C1 120.1(5)
C4 C3 Ru1 71.3(3)
C1 C3 Ru1 70.3(3)
C3 C4 C5 118.3(5)
C3 C4 C8 123.5(5)
C5 C4 C8 118.3(5)
C3 C4 Ru1 71.6(3)
C5 C4 Ru1 71.4(3)
C8 C4 Ru1 129.0(4)
C6 C5 C4 120.2(5)
C6 C5 Ru1 71.7(3)
C4 C5 Ru1 70.8(3)
C5 C6 C2 123.0(5)
C5 C6 Ru1 72.3(3)
C2 C6 Ru1 71.3(3)
C4 C8 C10 114.2(5)
C4 C8 C9 109.6(4)
C10 C8 C9 110.6(5)
C16 C11 C12 117.6(5)
C16 C11 P1 124.7(5)
C12 C11 P1 117.4(4)
C13 C12 C11 121.4(6)
C14 C13 C12 120.1(7)
C13 C14 C15 119.5(6)
C16 C15 C14 120.9(6)
C15 C16 C11 120.5(6)
C18 C17 C22 119.3(5)
C18 C17 P1 122.4(4)
C22 C17 P1 118.1(4)
C17 C18 C19 119.9(5)
C20 C19 C18 120.8(5)
C19 C20 C21 119.5(6)
C20 C21 C22 120.4(6)
C17 C22 C21 120.0(6)
N1 C24 C25 113.8(4)
N1 C24 C29 114.4(4)
C25 C24 C29 107.1(4)
C24 C25 C26 110.6(5)
C27 C26 C25 109.9(5)
C26 C27 C28 110.9(5)
C29 C28 C27 111.7(5)
N2 C29 C28 112.4(4)
N2 C29 C24 114.4(4)
C28 C29 C24 107.4(4)
C36 C31 C32 118.9(5)
C36 C31 P2 122.1(4)
C32 C31 P2 118.6(4)
C33 C32 C31 119.8(6)
C34 C33 C32 120.5(6)
C35 C34 C33 120.4(6)
C34 C35 C36 119.9(6)
C35 C36 C31 120.4(6)
C42 C37 C38 118.1(5)
C42 C37 P2 117.7(4)
C38 C37 P2 123.5(4)
C39 C38 C37 120.3(6)
C40 C39 C38 120.2(6)
C39 C40 C41 120.7(6)
C42 C41 C40 119.7(7)
C41 C42 C37 121.0(6)
C48 C43 C44 117.6(5)
C48 C43 C49 122.5(5)
C44 C43 C49 119.9(5)
C48 C43 Ru2 70.1(3)
C44 C43 Ru2 71.2(3)
C49 C43 Ru2 129.4(4)
C45 C44 C43 120.9(5)
C45 C44 Ru2 71.7(3)
C43 C44 Ru2 71.3(3)
C44 C45 C46 121.9(5)
C44 C45 Ru2 72.1(3)
C46 C45 Ru2 71.7(3)
C47 C46 C45 117.3(5)
C47 C46 C50 124.3(5)
C45 C46 C50 118.4(5)
C47 C46 Ru2 70.5(3)
C45 C46 Ru2 70.8(3)
C50 C46 Ru2 129.3(4)
C46 C47 C48 120.9(5)
C46 C47 Ru2 72.5(3)
C48 C47 Ru2 70.7(3)
C47 C48 C43 121.4(5)
C47 C48 Ru2 71.9(3)
C43 C48 Ru2 72.6(3)
C52 C50 C51 109.6(5)
C52 C50 C46 114.4(5)
C51 C50 C46 110.0(5)
Cl3S C1S Cl1S 112.0(7)
Cl2S C1S Cl1S 118.8(5)
Cl2T C1T Cl1T 114.7(4)

loop_
_geom_bond_atom_site_label_1
_geom_bond_atom_site_label_2
_geom_bond_distance
Ru1 C1 2.205(5)
Ru1 C4 2.223(5)
Ru1 C6 2.224(5)
Ru1 C2 2.225(6)
Ru1 C3 2.228(5)
Ru1 C5 2.231(5)
Ru1 P1 2.3858(14)
Ru1 Cl1 2.3943(13)
Ru1 Cl2 2.4048(14)
Ru2 C48 2.189(5)
Ru2 C47 2.204(6)
Ru2 C45 2.218(5)
Ru2 C44 2.222(5)
Ru2 C43 2.223(5)
Ru2 C46 2.230(5)
Ru2 P2 2.3914(15)
Ru2 Cl3 2.3951(13)
Ru2 Cl4 2.4062(14)
P1 N1 1.697(4)
P1 C17 1.833(6)
P1 C11 1.844(6)
P2 N2 1.713(4)
P2 C31 1.824(6)
P2 C37 1.842(5)
N1 C24 1.469(7)
N1 C23 1.484(6)
N2 C30 1.473(7)
N2 C29 1.475(7)
C1 C2 1.414(8)
C1 C3 1.430(8)
C2 C6 1.431(8)
C2 C7 1.498(8)
C3 C4 1.418(8)
C4 C5 1.444(8)
C4 C8 1.514(7)
C5 C6 1.377(8)
C8 C10 1.518(8)
C8 C9 1.533(8)
C11 C16 1.389(8)
C11 C12 1.411(9)
C12 C13 1.378(8)
C13 C14 1.370(10)
C14 C15 1.390(10)
C15 C16 1.381(9)
C17 C18 1.389(8)
C17 C22 1.400(8)
C18 C19 1.402(8)
C19 C20 1.378(9)
C20 C21 1.383(9)
C21 C22 1.401(9)
C24 C25 1.522(8)
C24 C29 1.561(6)
C25 C26 1.544(9)
C26 C27 1.538(8)
C27 C28 1.540(9)
C28 C29 1.539(8)
C31 C36 1.390(8)
C31 C32 1.396(8)
C32 C33 1.385(8)
C33 C34 1.373(9)
C34 C35 1.369(9)
C35 C36 1.390(8)
C37 C42 1.396(9)
C37 C38 1.401(8)
C38 C39 1.392(8)
C39 C40 1.360(10)
C40 C41 1.381(10)
C41 C42 1.378(9)
C43 C48 1.410(8)
C43 C44 1.428(8)
C43 C49 1.505(8)
C44 C45 1.379(8)
C45 C46 1.429(8)
C46 C47 1.407(8)
C46 C50 1.520(8)
C47 C48 1.410(8)
C50 C52 1.518(9)
C50 C51 1.520(7)
C1S Cl3S 1.603(10)
C1S Cl2S 1.737(7)
C1S Cl1S 1.738(7)
C1T Cl2T 1.735(7)
C1T Cl1T 1.736(7)

loop_
_geom_torsion_atom_site_label_1
_geom_torsion_atom_site_label_2
_geom_torsion_atom_site_label_3
_geom_torsion_atom_site_label_4
_geom_torsion
C17 P1 N1 C24 154.0(4)
C11 P1 N1 C24 -97.9(4)
Ru1 P1 N1 C24 33.2(5)
C17 P1 N1 C23 -62.7(4)
C11 P1 N1 C23 45.4(5)
Ru1 P1 N1 C23 176.5(3)
C31 P2 N2 C30 -57.0(4)
C37 P2 N2 C30 50.2(4)
Ru2 P2 N2 C30 -177.8(3)
C31 P2 N2 C29 160.8(4)
C37 P2 N2 C29 -92.0(4)
Ru2 P2 N2 C29 40.0(4)
C3 C1 C2 C6 1.2(8)
Ru1 C1 C2 C6 55.9(4)
C3 C1 C2 C7 -179.6(5)
Ru1 C1 C2 C7 -124.9(5)
C3 C1 C2 Ru1 -54.7(5)
C2 C1 C3 C4 1.8(8)
Ru1 C1 C3 C4 -53.0(5)
C2 C1 C3 Ru1 54.8(5)
C1 C3 C4 C5 -3.3(8)
Ru1 C3 C4 C5 -55.8(4)
C1 C3 C4 C8 177.7(5)
Ru1 C3 C4 C8 125.1(5)
C1 C3 C4 Ru1 52.6(5)
C3 C4 C5 C6 1.8(8)
C8 C4 C5 C6 -179.0(5)
Ru1 C4 C5 C6 -54.1(5)
C3 C4 C5 Ru1 55.9(4)
C8 C4 C5 Ru1 -124.9(5)
C4 C5 C6 C2 1.2(8)
Ru1 C5 C6 C2 -52.5(5)
C4 C5 C6 Ru1 53.7(5)
C1 C2 C6 C5 -2.7(8)
C7 C2 C6 C5 178.0(5)
Ru1 C2 C6 C5 52.9(5)
C1 C2 C6 Ru1 -55.6(4)
C7 C2 C6 Ru1 125.1(5)
C3 C4 C8 C10 -16.1(8)
C5 C4 C8 C10 164.8(5)
Ru1 C4 C8 C10 76.6(7)
C3 C4 C8 C9 108.5(6)
C5 C4 C8 C9 -70.6(6)
Ru1 C4 C8 C9 -158.7(4)
N1 P1 C11 C16 -74.9(5)
C17 P1 C11 C16 29.1(6)
Ru1 P1 C11 C16 147.1(4)
N1 P1 C11 C12 98.5(5)
C17 P1 C11 C12 -157.5(4)
Ru1 P1 C11 C12 -39.5(5)
C16 C11 C12 C13 0.0(8)
P1 C11 C12 C13 -173.9(5)
C11 C12 C13 C14 0.7(10)
C12 C13 C14 C15 -0.2(10)
C13 C14 C15 C16 -1.0(9)
C14 C15 C16 C11 1.7(9)
C12 C11 C16 C15 -1.2(8)
P1 C11 C16 C15 172.2(4)
N1 P1 C17 C18 147.9(4)
C11 P1 C17 C18 39.5(5)
Ru1 P1 C17 C18 -80.5(5)
N1 P1 C17 C22 -37.2(5)
C11 P1 C17 C22 -145.6(5)
Ru1 P1 C17 C22 94.3(4)
C22 C17 C18 C19 0.8(8)
P1 C17 C18 C19 175.6(4)
C17 C18 C19 C20 -2.0(9)
C18 C19 C20 C21 2.0(9)
C19 C20 C21 C22 -0.7(9)
C18 C17 C22 C21 0.5(8)
P1 C17 C22 C21 -174.6(4)
C20 C21 C22 C17 -0.5(9)
C23 N1 C24 C25 -71.8(5)
P1 N1 C24 C25 71.8(5)
C23 N1 C24 C29 51.7(6)
P1 N1 C24 C29 -164.7(3)
N1 C24 C25 C26 -168.0(4)
C29 C24 C25 C26 64.6(5)
C24 C25 C26 C27 -59.2(6)
C25 C26 C27 C28 52.9(7)
C26 C27 C28 C29 -55.3(7)
C30 N2 C29 C28 -73.1(5)
P2 N2 C29 C28 69.2(5)
C30 N2 C29 C24 49.7(5)
P2 N2 C29 C24 -167.9(3)
C27 C28 C29 N2 -173.0(4)
C27 C28 C29 C24 60.3(6)
N1 C24 C29 N2 43.5(5)
C25 C24 C29 N2 170.5(5)
N1 C24 C29 C28 169.0(5)
C25 C24 C29 C28 -63.9(5)
N2 P2 C31 C36 146.5(5)
C37 P2 C31 C36 37.7(5)
Ru2 P2 C31 C36 -82.2(5)
N2 P2 C31 C32 -40.9(5)
C37 P2 C31 C32 -149.6(4)
Ru2 P2 C31 C32 90.5(4)
C36 C31 C32 C33 -2.0(8)
P2 C31 C32 C33 -174.9(4)
C31 C32 C33 C34 0.2(9)
C32 C33 C34 C35 1.8(9)
C33 C34 C35 C36 -1.9(9)
C34 C35 C36 C31 0.0(9)
C32 C31 C36 C35 1.9(8)
P2 C31 C36 C35 174.6(4)
N2 P2 C37 C42 101.2(4)
C31 P2 C37 C42 -153.6(4)
Ru2 P2 C37 C42 -36.8(5)
N2 P2 C37 C38 -68.4(5)
C31 P2 C37 C38 36.7(5)
Ru2 P2 C37 C38 153.5(4)
C42 C37 C38 C39 -0.1(8)
P2 C37 C38 C39 169.4(4)
C37 C38 C39 C40 0.3(8)
C38 C39 C40 C41 0.8(9)
C39 C40 C41 C42 -2.1(10)
C40 C41 C42 C37 2.3(10)
C38 C37 C42 C41 -1.2(9)
P2 C37 C42 C41 -171.4(5)
C48 C43 C44 C45 -0.4(8)
C49 C43 C44 C45 179.2(5)
Ru2 C43 C44 C45 54.0(5)
C48 C43 C44 Ru2 -54.3(4)
C49 C43 C44 Ru2 125.3(5)
C43 C44 C45 C46 0.1(8)
Ru2 C44 C45 C46 53.8(5)
C43 C44 C45 Ru2 -53.8(5)
C44 C45 C46 C47 0.7(8)
Ru2 C45 C46 C47 54.7(4)
C44 C45 C46 C50 -179.0(5)
Ru2 C45 C46 C50 -125.0(5)
C44 C45 C46 Ru2 -54.0(5)
C45 C46 C47 C48 -1.2(8)
C50 C46 C47 C48 178.5(5)
Ru2 C46 C47 C48 53.7(5)
C45 C46 C47 Ru2 -54.8(4)
C50 C46 C47 Ru2 124.9(5)
C46 C47 C48 C43 0.9(8)
Ru2 C47 C48 C43 55.4(5)
C46 C47 C48 Ru2 -54.5(5)
C44 C43 C48 C47 -0.2(8)
C49 C43 C48 C47 -179.7(5)
Ru2 C43 C48 C47 -55.1(5)
C44 C43 C48 Ru2 54.9(4)
C49 C43 C48 Ru2 -124.7(5)
C47 C46 C50 C52 -10.7(8)
C45 C46 C50 C52 169.0(5)
Ru2 C46 C50 C52 81.3(7)
C47 C46 C50 C51 113.1(6)
C45 C46 C50 C51 -67.2(7)
Ru2 C46 C50 C51 -154.8(4)
